data_7044980
loop_
_publ_author_name
'Gilliard, Robert J.'
'Heift, Dominikus'
'Benk\>o, Zolt\'an'
'Keiser, Jerod M.'
'Rheingold, Arnold L.'
'Gr\"utzmacher, Hansj\"org'
'Protasiewicz, John D.'

_publ_section_title
;
 An isolable magnesium diphosphaethynolate complex.
;
_journal_issue 3
_journal_name_full 'Dalton transactions (Cambridge, England : 2003)'
_journal_page_first 666
_journal_page_last 669
_journal_paper_doi 10.1039/c7dt04539e
_journal_volume 47
_journal_year 2018
_chemical_formula_moiety 'C18 H32 Mg O6 P2'
_chemical_formula_sum 'C18 H32 Mg O6 P2'
_chemical_formula_weight 430.68
_chemical_name_systematic '[(THF)4Mg(OCP)2]'
_chemical_properties_physical ', Air-sensitive,Moisture-sensitive'
_space_group_crystal_system monoclinic
_space_group_IT_number 14
_space_group_name_Hall '-P 2ybc'
_space_group_name_H-M_alt 'P 1 21/c 1'
_symmetry_space_group_name_Hall '-P 2ybc'
_symmetry_space_group_name_H-M 'P 1 21/c 1'
_atom_sites_solution_hydrogens geom
_atom_sites_solution_primary dual
_audit_creation_date 2016-02-17
_audit_creation_method
;
Olex2 1.2-beta
(compiled 2016.02.16 svn.r3264 for OlexSys, GUI svn.r5155)
;
_audit_update_record
;
2017-04-19 deposited with the CCDC.
2017-12-08 downloaded from the CCDC.
;
_cell_angle_alpha 90
_cell_angle_beta 97.837(4)
_cell_angle_gamma 90
_cell_formula_units_Z 2
_cell_length_a 7.5504(9)
_cell_length_b 14.2261(19)
_cell_length_c 11.0598(10)
_cell_measurement_reflns_used 1751
_cell_measurement_temperature 225
_cell_measurement_theta_max 23.748
_cell_measurement_theta_min 2.722
_cell_volume 1176.9(2)
_computing_cell_refinement 'SAINT v8.34A (Bruker, 2013)'
_computing_data_collection 'APEX2 v2013.6-2 (Bruker, 2013)'
_computing_data_reduction 'SAINT v8.34A (Bruker, 2013)'
_computing_molecular_graphics 'Olex2 (Dolomanov et al., 2009)'
_computing_publication_material 'Olex2 (Dolomanov et al., 2009)'
_computing_structure_refinement 'ShelXL (Sheldrick, 2015)'
_computing_structure_solution 'XT (Sheldrick, 2008)'
_diffrn_ambient_temperature 225
_diffrn_detector 'Bruker APEX CCD'
_diffrn_detector_area_resol_mean 8.0
_diffrn_detector_type 'CCD Area Detector'
_diffrn_measured_fraction_theta_full 0.932
_diffrn_measured_fraction_theta_max 0.997
_diffrn_measurement_device 'Kappa Four-Circle Diffractometer'
_diffrn_measurement_device_type 'Bruker APEX-II CCD'
_diffrn_measurement_method '\f and \w scans'
_diffrn_radiation_monochromator graphite
_diffrn_radiation_probe x-ray
_diffrn_radiation_type MoK\a
_diffrn_radiation_wavelength 0.71073
_diffrn_reflns_av_R_equivalents 0.0322
_diffrn_reflns_av_unetI/netI 0.0417
_diffrn_reflns_Laue_measured_fraction_full 0.932
_diffrn_reflns_Laue_measured_fraction_max 0.997
_diffrn_reflns_limit_h_max 9
_diffrn_reflns_limit_h_min -9
_diffrn_reflns_limit_k_max 17
_diffrn_reflns_limit_k_min -15
_diffrn_reflns_limit_l_max 8
_diffrn_reflns_limit_l_min -13
_diffrn_reflns_number 6606
_diffrn_reflns_point_group_measured_fraction_full 0.932
_diffrn_reflns_point_group_measured_fraction_max 0.997
_diffrn_reflns_theta_full 26.000
_diffrn_reflns_theta_max 25.440
_diffrn_reflns_theta_min 2.723
_diffrn_source 'sealed tube'
_diffrn_source_type fine-focus
_diffrn_standards_number 0
_exptl_absorpt_coefficient_mu 0.239
_exptl_absorpt_correction_T_max 0.6462
_exptl_absorpt_correction_T_min 0.5525
_exptl_absorpt_correction_type multi-scan
_exptl_absorpt_process_details
;
SADABS-2014/5 (Bruker,2014/5) was used for absorption correction.
wR2(int) was 0.0481 before and 0.0405 after correction.
The Ratio of minimum to maximum transmission is 0.8550.
The \l/2 correction factor is 0.00150.
;
_exptl_crystal_colour colourless
_exptl_crystal_colour_primary colourless
_exptl_crystal_density_diffrn 1.215
_exptl_crystal_description block
_exptl_crystal_F_000 460
_exptl_crystal_size_max 0.3
_exptl_crystal_size_mid 0.28
_exptl_crystal_size_min 0.27
_refine_diff_density_max 0.206
_refine_diff_density_min -0.259
_refine_diff_density_rms 0.037
_refine_ls_extinction_method none
_refine_ls_goodness_of_fit_ref 1.029
_refine_ls_hydrogen_treatment constr
_refine_ls_matrix_type full
_refine_ls_number_parameters 198
_refine_ls_number_reflns 2166
_refine_ls_number_restraints 120
_refine_ls_restrained_S_all 1.043
_refine_ls_R_factor_all 0.0789
_refine_ls_R_factor_gt 0.0452
_refine_ls_shift/su_max 0.000
_refine_ls_shift/su_mean 0.000
_refine_ls_structure_factor_coef Fsqd
_refine_ls_weighting_details 'w=1/[\s^2^(Fo^2^)+(0.0570P)^2^+0.2570P] where P=(Fo^2^+2Fc^2^)/3'
_refine_ls_weighting_scheme calc
_refine_ls_wR_factor_gt 0.1085
_refine_ls_wR_factor_ref 0.1261
_reflns_Friedel_coverage 0.000
_reflns_number_gt 1425
_reflns_number_total 2166
_reflns_threshold_expression 'I > 2\s(I)'
_cod_data_source_file c7dt04539e2.cif
_cod_data_source_block pro61_a
_cod_depositor_comments
;
The following automatic conversions were performed:

'_diffrn_radiation_probe' value 'X-ray' changed to 'x-ray' according
to
/home/data/users/saulius/crontab/automatic-downloads/rss-feeds/RSC/lib/dictionaries/cif_core.dic
dictionary named 'cif_core.dic' version 2.4.2 from 2011-04-26.

Automatic conversion script
Id: cif_fix_values 4973 2017-02-22 13:04:09Z antanas 

 Adding full bibliography for 7044980--7044981.cif.
;
_cod_database_code 7044980
_shelxl_version_number 2014-3
_shelx_space_group_comment
;
The symmetry employed for this shelxl refinement is uniquely defined
by the following loop, which should always be used as a source of
symmetry information in preference to the above space-group names.
They are only intended as comments.
;
_shelx_estimated_absorpt_t_max 0.938
_shelx_estimated_absorpt_t_min 0.932
_olex2_refinement_description
;
1. Fixed Uiso
 At 1.2 times of:
  All C(H,H) groups
2. Rigid body (RIGU) restrains
 C007, C008, C009, C00A, C2, C0AA, C1AA, C1, C2A, C1AB, C0AB, C1A, C0, C00B,
 C3, C4, O004, O003
 with sigma for 1-2 distances of 0.004 and sigma for 1-3 distances of 0.004
3. Others
 Sof(C2A)=Sof(H2AA)=Sof(H2AB)=Sof(C1AB)=Sof(H1AC)=Sof(H1AD)=Sof(C0AB)=
 Sof(H0AC)=Sof(H0AD)=Sof(C1A)=Sof(H1AE)=Sof(H1AF)=1-FVAR(1)
 Sof(C2)=Sof(H2A)=Sof(H2B)=Sof(C0AA)=Sof(H0AA)=Sof(H0AB)=Sof(C1AA)=Sof(H1AA)=
 Sof(H1AB)=Sof(C1)=Sof(H1A)=Sof(H1B)=FVAR(1)
 Sof(C0)=Sof(H0A)=Sof(H0B)=Sof(C00B)=Sof(H00I)=Sof(H00J)=Sof(C3)=Sof(H3A)=
 Sof(H3B)=Sof(C4)=Sof(H4A)=Sof(H4B)=1-FVAR(2)
 Sof(C007)=Sof(H00A)=Sof(H00B)=Sof(C008)=Sof(H00C)=Sof(H00D)=Sof(C009)=
 Sof(H00E)=Sof(H00F)=Sof(C00A)=Sof(H00G)=Sof(H00H)=FVAR(2)
4.a Secondary CH2 refined with riding coordinates:
 C007(H00A,H00B), C008(H00C,H00D), C009(H00E,H00F), C00A(H00G,H00H), C2(H2A,
 H2B), C0AA(H0AA,H0AB), C1AA(H1AA,H1AB), C1(H1A,H1B), C2A(H2AA,H2AB), C1AB(H1AC,
 H1AD), C0AB(H0AC,H0AD), C1A(H1AE,H1AF), C0(H0A,H0B), C00B(H00I,H00J), C3(H3A,
 H3B), C4(H4A,H4B)
;
_olex2_submission_special_instructions 'No special instructions were received'

loop_
_space_group_symop_operation_xyz
'x, y, z'
'-x, y+1/2, -z+1/2'
'-x, -y, -z'
'x, -y-1/2, z-1/2'

loop_
_atom_site_label
_atom_site_type_symbol
_atom_site_fract_x
_atom_site_fract_y
_atom_site_fract_z
_atom_site_U_iso_or_equiv
_atom_site_adp_type
_atom_site_occupancy
_atom_site_site_symmetry_order
_atom_site_calc_flag
_atom_site_refinement_flags_posn
_atom_site_refinement_flags_adp
_atom_site_refinement_flags_occupancy
_atom_site_disorder_assembly
_atom_site_disorder_group
Mg01 Mg 0.5000 0.5000 0.5000 0.0417(3) Uani 1 2 d S T P A .
P02 P 0.79199(12) 0.36338(8) 0.21198(8) 0.0984(4) Uani 1 1 d . . . . .
O003 O 0.6289(2) 0.46762(12) 0.67299(13) 0.0555(5) Uani 1 1 d . U . . .
O004 O 0.3511(2) 0.37668(11) 0.49956(14) 0.0538(5) Uani 1 1 d . U . . .
O005 O 0.6952(2) 0.43035(12) 0.42861(15) 0.0584(5) Uani 1 1 d . . . . .
C006 C 0.7365(3) 0.40157(17) 0.3348(2) 0.0497(6) Uani 1 1 d . . . . .
C007 C 0.167(2) 0.3562(14) 0.5289(19) 0.067(3) Uani 0.41(2) 1 d . U . A 1
H00A H 0.1594 0.3758 0.6130 0.080 Uiso 0.41(2) 1 calc R . . A 1
H00B H 0.0802 0.3937 0.4750 0.080 Uiso 0.41(2) 1 calc R . . A 1
C008 C 0.4062(18) 0.2781(10) 0.4763(15) 0.069(3) Uani 0.41(2) 1 d . U . A 1
H00C H 0.4263 0.2719 0.3910 0.083 Uiso 0.41(2) 1 calc R . . A 1
H00D H 0.5187 0.2638 0.5283 0.083 Uiso 0.41(2) 1 calc R . . A 1
C009 C 0.118(3) 0.2603(16) 0.516(3) 0.118(7) Uani 0.41(2) 1 d . U . A 1
H00E H 0.0726 0.2369 0.5894 0.142 Uiso 0.41(2) 1 calc R . . A 1
H00F H 0.0268 0.2506 0.4452 0.142 Uiso 0.41(2) 1 calc R . . A 1
C00A C 0.279(2) 0.2163(10) 0.500(2) 0.107(5) Uani 0.41(2) 1 d . U . A 1
H00G H 0.3231 0.1807 0.5737 0.128 Uiso 0.41(2) 1 calc R . . A 1
H00H H 0.2567 0.1717 0.4321 0.128 Uiso 0.41(2) 1 calc R . . A 1
C2 C 0.5472(7) 0.4159(4) 0.7712(4) 0.0758(18) Uani 0.562(5) 1 d . U . B 1
H2A H 0.4355 0.4460 0.7862 0.091 Uiso 0.562(5) 1 calc R . . B 1
H2B H 0.5223 0.3503 0.7476 0.091 Uiso 0.562(5) 1 calc R . . B 1
C0AA C 0.8400(14) 0.4516(11) 0.8475(9) 0.102(3) Uani 0.562(5) 1 d . U . B 1
H0AA H 0.9334 0.4047 0.8709 0.122 Uiso 0.562(5) 1 calc R . . B 1
H0AB H 0.8755 0.5108 0.8894 0.122 Uiso 0.562(5) 1 calc R . . B 1
C1AA C 0.6790(14) 0.4211(13) 0.8780(8) 0.126(4) Uani 0.562(5) 1 d . U . B 1
H1AA H 0.6381 0.4645 0.9372 0.152 Uiso 0.562(5) 1 calc R . . B 1
H1AB H 0.6943 0.3590 0.9162 0.152 Uiso 0.562(5) 1 calc R . . B 1
C1 C 0.8137(7) 0.4656(7) 0.7134(5) 0.111(3) Uani 0.562(5) 1 d . U . B 1
H1A H 0.8688 0.5249 0.6930 0.133 Uiso 0.562(5) 1 calc R . . B 1
H1B H 0.8698 0.4142 0.6736 0.133 Uiso 0.562(5) 1 calc R . . B 1
C2A C 0.6968(13) 0.3828(6) 0.7075(6) 0.094(3) Uani 0.438(5) 1 d . U . B 2
H2AA H 0.7653 0.3576 0.6457 0.113 Uiso 0.438(5) 1 calc R . . B 2
H2AB H 0.6003 0.3387 0.7178 0.113 Uiso 0.438(5) 1 calc R . . B 2
C1AB C 0.813(3) 0.3962(11) 0.8236(11) 0.124(6) Uani 0.438(5) 1 d . U . B 2
H1AC H 0.9382 0.4037 0.8103 0.148 Uiso 0.438(5) 1 calc R . . B 2
H1AD H 0.8044 0.3428 0.8785 0.148 Uiso 0.438(5) 1 calc R . . B 2
C0AB C 0.742(3) 0.4868(8) 0.8762(8) 0.097(3) Uani 0.438(5) 1 d . U . B 2
H0AC H 0.6382 0.4743 0.9181 0.116 Uiso 0.438(5) 1 calc R . . B 2
H0AD H 0.8348 0.5186 0.9323 0.116 Uiso 0.438(5) 1 calc R . . B 2
C1A C 0.6935(9) 0.5405(5) 0.7652(5) 0.066(2) Uani 0.438(5) 1 d . U . B 2
H1AE H 0.7972 0.5741 0.7421 0.079 Uiso 0.438(5) 1 calc R . . B 2
H1AF H 0.5990 0.5860 0.7749 0.079 Uiso 0.438(5) 1 calc R . . B 2
C0 C 0.386(2) 0.2970(10) 0.4309(16) 0.114(5) Uani 0.59(2) 1 d . U . A 2
H0A H 0.4999 0.2680 0.4652 0.137 Uiso 0.59(2) 1 calc R . . A 2
H0B H 0.3934 0.3146 0.3460 0.137 Uiso 0.59(2) 1 calc R . . A 2
C00B C 0.2359(15) 0.2310(7) 0.4373(10) 0.086(3) Uani 0.59(2) 1 d . U . A 2
H00I H 0.2779 0.1659 0.4473 0.103 Uiso 0.59(2) 1 calc R . . A 2
H00J H 0.1464 0.2355 0.3645 0.103 Uiso 0.59(2) 1 calc R . . A 2
C3 C 0.161(2) 0.2668(11) 0.5527(18) 0.115(5) Uani 0.59(2) 1 d . U . A 2
H3A H 0.0321 0.2549 0.5458 0.138 Uiso 0.59(2) 1 calc R . . A 2
H3B H 0.2200 0.2347 0.6257 0.138 Uiso 0.59(2) 1 calc R . . A 2
C4 C 0.1981(19) 0.3709(10) 0.5606(15) 0.087(4) Uani 0.59(2) 1 d . U . A 2
H4A H 0.0981 0.4075 0.5186 0.105 Uiso 0.59(2) 1 calc R . . A 2
H4B H 0.2242 0.3921 0.6455 0.105 Uiso 0.59(2) 1 calc R . . A 2

loop_
_atom_site_aniso_label
_atom_site_aniso_U_11
_atom_site_aniso_U_22
_atom_site_aniso_U_33
_atom_site_aniso_U_23
_atom_site_aniso_U_13
_atom_site_aniso_U_12
Mg01 0.0375(5) 0.0543(7) 0.0333(5) -0.0026(5) 0.0044(4) 0.0029(5)
P02 0.0802(6) 0.1496(10) 0.0697(6) -0.0453(6) 0.0255(4) -0.0018(6)
O003 0.0530(10) 0.0719(12) 0.0392(9) 0.0021(8) -0.0018(7) 0.0099(8)
O004 0.0487(9) 0.0603(11) 0.0537(10) -0.0039(8) 0.0111(7) -0.0060(8)
O005 0.0502(9) 0.0772(12) 0.0487(10) -0.0106(9) 0.0100(8) 0.0091(9)
C006 0.0334(12) 0.0567(16) 0.0589(16) -0.0048(13) 0.0058(10) 0.0001(11)
C007 0.046(4) 0.078(7) 0.079(8) -0.011(6) 0.016(4) -0.019(4)
C008 0.062(5) 0.052(5) 0.093(9) -0.006(5) 0.007(4) -0.005(3)
C009 0.097(7) 0.088(7) 0.17(2) -0.023(7) 0.036(8) -0.042(5)
C00A 0.112(7) 0.069(6) 0.143(14) -0.003(6) 0.026(8) -0.030(5)
C2 0.080(3) 0.102(4) 0.045(3) 0.024(3) 0.007(2) 0.001(3)
C0AA 0.101(5) 0.121(10) 0.070(5) 0.016(5) -0.037(4) -0.004(5)
C1AA 0.135(6) 0.177(10) 0.059(4) 0.035(5) -0.016(4) -0.040(7)
C1 0.049(3) 0.214(9) 0.064(3) 0.015(4) -0.014(2) -0.018(4)
C2A 0.133(7) 0.080(4) 0.061(4) 0.004(3) -0.018(4) 0.032(4)
C1AB 0.175(12) 0.098(7) 0.078(6) -0.005(6) -0.057(7) 0.061(7)
C0AB 0.147(10) 0.091(7) 0.043(4) -0.003(4) -0.023(5) 0.023(7)
C1A 0.071(4) 0.076(4) 0.044(3) -0.007(3) -0.016(3) 0.013(3)
C0 0.148(8) 0.080(6) 0.132(10) -0.047(6) 0.077(8) -0.049(5)
C00B 0.110(6) 0.072(4) 0.078(5) -0.006(4) 0.024(4) -0.031(4)
C3 0.148(11) 0.096(6) 0.116(8) -0.010(5) 0.075(8) -0.066(6)
C4 0.095(7) 0.081(5) 0.097(8) -0.014(5) 0.053(6) -0.043(4)

loop_
_atom_type_symbol
_atom_type_description
_atom_type_scat_dispersion_real
_atom_type_scat_dispersion_imag
_atom_type_scat_source
C C 0.0033 0.0016 'International Tables Vol C Tables 4.2.6.8 and 6.1.1.4'
H H 0.0000 0.0000 'International Tables Vol C Tables 4.2.6.8 and 6.1.1.4'
Mg Mg 0.0486 0.0363 'International Tables Vol C Tables 4.2.6.8 and 6.1.1.4'
O O 0.0106 0.0060 'International Tables Vol C Tables 4.2.6.8 and 6.1.1.4'
P P 0.1023 0.0942 'International Tables Vol C Tables 4.2.6.8 and 6.1.1.4'

loop_
_geom_angle_atom_site_label_1
_geom_angle_atom_site_label_2
_geom_angle_atom_site_label_3
_geom_angle
_geom_angle_site_symmetry_1
_geom_angle_site_symmetry_3
O003 Mg01 O003 180.00(9) 3_666 .
O003 Mg01 O004 89.98(6) . 3_666
O003 Mg01 O004 90.02(6) . .
O003 Mg01 O004 90.02(6) 3_666 3_666
O003 Mg01 O004 89.98(6) 3_666 .
O004 Mg01 O004 180.0 . 3_666
O005 Mg01 O003 91.37(6) . 3_666
O005 Mg01 O003 88.63(6) . .
O005 Mg01 O003 88.63(6) 3_666 3_666
O005 Mg01 O003 91.37(6) 3_666 .
O005 Mg01 O004 89.51(6) 3_666 .
O005 Mg01 O004 90.49(6) . .
O005 Mg01 O004 90.49(6) 3_666 3_666
O005 Mg01 O004 89.51(6) . 3_666
O005 Mg01 O005 180.00(9) 3_666 .
C2 O003 Mg01 125.8(2) . .
C1 O003 Mg01 128.1(3) . .
C1 O003 C2 104.2(3) . .
C2A O003 Mg01 124.9(3) . .
C2A O003 C1A 110.7(4) . .
C1A O003 Mg01 123.1(3) . .
C007 O004 Mg01 132.8(7) . .
C008 O004 Mg01 128.9(6) . .
C008 O004 C007 98.2(10) . .
C0 O004 Mg01 122.4(5) . .
C0 O004 C4 115.9(8) . .
C4 O004 Mg01 121.5(6) . .
C006 O005 Mg01 142.76(15) . .
O005 C006 P02 179.6(2) . .
O004 C007 H00A 108.8 . .
O004 C007 H00B 108.8 . .
H00A C007 H00B 107.7 . .
C009 C007 O004 113.7(14) . .
C009 C007 H00A 108.8 . .
C009 C007 H00B 108.8 . .
O004 C008 H00C 109.5 . .
O004 C008 H00D 109.5 . .
H00C C008 H00D 108.1 . .
C00A C008 O004 110.8(12) . .
C00A C008 H00C 109.5 . .
C00A C008 H00D 109.5 . .
C007 C009 H00E 111.2 . .
C007 C009 H00F 111.2 . .
H00E C009 H00F 109.1 . .
C00A C009 C007 103.0(15) . .
C00A C009 H00E 111.2 . .
C00A C009 H00F 111.2 . .
C008 C00A C009 112.7(14) . .
C008 C00A H00G 109.1 . .
C008 C00A H00H 109.1 . .
C009 C00A H00G 109.1 . .
C009 C00A H00H 109.1 . .
H00G C00A H00H 107.8 . .
O003 C2 H2A 110.7 . .
O003 C2 H2B 110.7 . .
H2A C2 H2B 108.8 . .
C1AA C2 O003 105.1(5) . .
C1AA C2 H2A 110.7 . .
C1AA C2 H2B 110.7 . .
H0AA C0AA H0AB 108.6 . .
C1AA C0AA H0AA 110.4 . .
C1AA C0AA H0AB 110.4 . .
C1AA C0AA C1 106.6(6) . .
C1 C0AA H0AA 110.4 . .
C1 C0AA H0AB 110.4 . .
C2 C1AA H1AA 109.5 . .
C2 C1AA H1AB 109.5 . .
C0AA C1AA C2 110.5(6) . .
C0AA C1AA H1AA 109.5 . .
C0AA C1AA H1AB 109.5 . .
H1AA C1AA H1AB 108.1 . .
O003 C1 C0AA 108.2(6) . .
O003 C1 H1A 110.1 . .
O003 C1 H1B 110.1 . .
C0AA C1 H1A 110.1 . .
C0AA C1 H1B 110.1 . .
H1A C1 H1B 108.4 . .
O003 C2A H2AA 110.3 . .
O003 C2A H2AB 110.3 . .
O003 C2A C1AB 107.0(7) . .
H2AA C2A H2AB 108.6 . .
C1AB C2A H2AA 110.3 . .
C1AB C2A H2AB 110.3 . .
C2A C1AB H1AC 111.0 . .
C2A C1AB H1AD 111.0 . .
C2A C1AB C0AB 103.9(9) . .
H1AC C1AB H1AD 109.0 . .
C0AB C1AB H1AC 111.0 . .
C0AB C1AB H1AD 111.0 . .
C1AB C0AB H0AC 111.7 . .
C1AB C0AB H0AD 111.7 . .
H0AC C0AB H0AD 109.4 . .
C1A C0AB C1AB 100.5(9) . .
C1A C0AB H0AC 111.7 . .
C1A C0AB H0AD 111.7 . .
O003 C1A H1AE 111.0 . .
O003 C1A H1AF 111.0 . .
C0AB C1A O003 103.6(6) . .
C0AB C1A H1AE 111.0 . .
C0AB C1A H1AF 111.0 . .
H1AE C1A H1AF 109.0 . .
O004 C0 H0A 110.5 . .
O004 C0 H0B 110.5 . .
O004 C0 C00B 106.3(8) . .
H0A C0 H0B 108.7 . .
C00B C0 H0A 110.5 . .
C00B C0 H0B 110.5 . .
C0 C00B H00I 111.5 . .
C0 C00B H00J 111.5 . .
C0 C00B C3 101.5(8) . .
H00I C00B H00J 109.3 . .
C3 C00B H00I 111.5 . .
C3 C00B H00J 111.5 . .
C00B C3 H3A 110.4 . .
C00B C3 H3B 110.4 . .
H3A C3 H3B 108.6 . .
C4 C3 C00B 106.5(10) . .
C4 C3 H3A 110.4 . .
C4 C3 H3B 110.4 . .
O004 C4 C3 100.7(10) . .
O004 C4 H4A 111.6 . .
O004 C4 H4B 111.6 . .
C3 C4 H4A 111.6 . .
C3 C4 H4B 111.6 . .
H4A C4 H4B 109.4 . .

loop_
_geom_bond_atom_site_label_1
_geom_bond_atom_site_label_2
_geom_bond_distance
_geom_bond_site_symmetry_2
Mg01 O003 2.0764(15) 3_666
Mg01 O003 2.0765(15) .
Mg01 O004 2.0835(16) 3_666
Mg01 O004 2.0835(16) .
Mg01 O005 2.0238(16) 3_666
Mg01 O005 2.0238(16) .
P02 C006 1.572(3) .
O003 C2 1.512(5) .
O003 C1 1.407(5) .
O003 C2A 1.346(7) .
O003 C1A 1.489(6) .
O004 C007 1.501(16) .
O004 C008 1.495(14) .
O004 C0 1.410(11) .
O004 C4 1.417(12) .
O005 C006 1.195(3) .
C007 H00A 0.9800 .
C007 H00B 0.9800 .
C007 C009 1.41(2) .
C008 H00C 0.9800 .
C008 H00D 0.9800 .
C008 C00A 1.353(17) .
C009 H00E 0.9800 .
C009 H00F 0.9800 .
C009 C00A 1.40(3) .
C00A H00G 0.9800 .
C00A H00H 0.9800 .
C2 H2A 0.9800 .
C2 H2B 0.9800 .
C2 C1AA 1.439(8) .
C0AA H0AA 0.9800 .
C0AA H0AB 0.9800 .
C0AA C1AA 1.375(14) .
C0AA C1 1.482(10) .
C1AA H1AA 0.9800 .
C1AA H1AB 0.9800 .
C1 H1A 0.9800 .
C1 H1B 0.9800 .
C2A H2AA 0.9800 .
C2A H2AB 0.9800 .
C2A C1AB 1.467(13) .
C1AB H1AC 0.9800 .
C1AB H1AD 0.9800 .
C1AB C0AB 1.541(18) .
C0AB H0AC 0.9800 .
C0AB H0AD 0.9800 .
C0AB C1A 1.449(11) .
C1A H1AE 0.9800 .
C1A H1AF 0.9800 .
C0 H0A 0.9800 .
C0 H0B 0.9800 .
C0 C00B 1.483(12) .
C00B H00I 0.9800 .
C00B H00J 0.9800 .
C00B C3 1.55(2) .
C3 H3A 0.9800 .
C3 H3B 0.9800 .
C3 C4 1.508(17) .
C4 H4A 0.9800 .
C4 H4B 0.9800 .

loop_
_geom_torsion_atom_site_label_1
_geom_torsion_atom_site_label_2
_geom_torsion_atom_site_label_3
_geom_torsion_atom_site_label_4
_geom_torsion
Mg01 O003 C2 C1AA -172.9(9)
Mg01 O003 C1 C0AA 172.3(7)
Mg01 O003 C2A C1AB 165.9(10)
Mg01 O003 C1A C0AB 169.7(8)
C0_b O004 C007_a C009_a 19(2)
Mg01 O004 C007 C009 180.0(14)
Mg01 O004 C008 C00A 172.0(12)
Mg01 O004 C0 C00B -170.6(5)
Mg01 O004 C4 C3 -170.3(8)
O003 C2 C1AA C0AA -13(2)
O003 C2A C1AB C0AB 23(2)
O004 C007 C009 C00A 10(3)
O004 C008 C00A C009 12(3)
O004 C0 C00B C3 -20.6(13)
C007 O004 C008 C00A -4.6(16)
C007 O004 C0 C00B -7.0(13)
C007 O004 C4 C3 54(4)
C007 C009 C00A C008 -13(3)
C008 O004 C007 C009 -3.6(19)
C008 O004 C0 C00B 75(2)
C008 O004 C4 C3 -7.4(13)
C2 O003 C1 C0AA -22.7(9)
C2 O003 C2A C1AB -78.0(11)
C2 O003 C1A C0AB 36.8(9)
C1AA C0AA C1 O003 16(2)
C1 O003 C2 C1AA 21.7(10)
C1 O003 C2A C1AB 45.9(11)
C1 O003 C1A C0AB -69.7(9)
C1 C0AA C1AA C2 -1(2)
C2A O003 C2 C1AA 72.3(10)
C2A O003 C1 C0AA -72.1(9)
C2A O003 C1A C0AB -22.9(11)
C2A C1AB C0AB C1A -36(2)
C1AB C0AB C1A O003 34.8(18)
C1A O003 C2 C1AA -42.0(9)
C1A O003 C1 C0AA 58.8(8)
C1A O003 C2A C1AB -1.2(13)
C0 O004 C008 C00A -106(3)
C0 O004 C4 C3 14.8(15)
C0 C00B C3 C4 30.0(15)
C00B C3 C4 O004 -27.1(15)
C4 O004 C007 C009 -125(6)
C4 O004 C008 C00A 10.8(17)
C4 O004 C0 C00B 4.2(13)
